data_2000202
loop_
_publ_author_name
'McKenna, R.'
'Neidle, S.'
'Wilson, W. D.'

_publ_section_title
;Structures of 1-(3,3-dimethylamino)propyl
 naphtho[2,1-<i>b</i>]thiophene-4-carboxylate and
 <i>N</i>-(3,3-dimethylamino)propyl-8-methoxynaphtho[2,1-<i>b</i>]thiophene-4-carboxamide,
 intercalators into double-helical DNA
;
_journal_issue 11
_journal_name_full 'Acta Crystallographica Section C'
_journal_page_first 2511
_journal_page_last 2513
_journal_paper_doi 10.1107/S0108270191005991
_journal_volume 47
_journal_year 1991
_chemical_formula_sum 'C19 H21 N O3 S'
_chemical_formula_weight 343.45
_space_group_IT_number 2
_space_group_name_Hall '-P 1'
_space_group_name_H-M_alt 'P -1'
_symmetry_cell_setting triclinic
_symmetry_space_group_name_Hall '-P 1'
_symmetry_space_group_name_H-M 'P -1'
_cell_angle_alpha 101.33(3)
_cell_angle_beta 94.30(3)
_cell_angle_gamma 91.35(3)
_cell_formula_units_Z 4
_cell_length_a 9.873(2)
_cell_length_b 13.163(3)
_cell_length_c 14.065(3)
_cell_volume 1785.8(7)
_diffrn_radiation_type Cu
_diffrn_radiation_wavelength 1.54178
_exptl_absorpt_coefficient_mu 1.699
_exptl_crystal_density_diffrn 1.28
_exptl_crystal_F_000 728
_cod_data_source_file li0075.cif
_cod_data_source_block li0075b
_cod_original_cell_volume 1785.8
_cod_original_formula_sum 'C19 H21 N1 O3 S1'
_cod_database_code 2000202

loop_
_space_group_symop_id
_space_group_symop_operation_xyz
1 x,y,z
2 -x,-y,-z

loop_
_atom_site_label
_atom_site_fract_x
_atom_site_fract_y
_atom_site_fract_z
S1 .4909(4) .4790(3) .7622(3)
C2 .4980(10) .4043(9) .8510(9)
C3 .600(2) .4389(9) .9216(9)
C4 .6800(10) .5258(9) .9038(9)
C5 .7960(10) .5764(9) .9684(9)
C6 .8440(10) .5512(9) 1.0563(8)
C7 .955(2) .6060(10) 1.1053(9)
C8 1.0220(10) .6830(10) 1.0700(10)
C9 .9810(10) .7054(9) .9816(9)
C10 .8630(10) .6530(10) .9297(8)
C11 .8180(10) .6800(9) .8416(9)
C12 .7040(10) .6328(8) .7825(8)
C13 .6360(10) .5525(9) .8152(8)
C14 .6450(10) .6592(9) .6865(8)
O15 .5222(8) .6459(7) .6625(6)
N16 .7340(10) .7022(8) .6401(7)
C17 .693(2) .7510(10) .5560(10)
C18 .739(2) .6960(10) .4690(10)
C19 .710(2) .7550(10) .3810(10)
N20 .7670(10) .8502(9) .3977(8)
C21 .908(2) .862(2) .4100(10)
C22 .724(2) .8980(10) .3180(10)
O23 1.0060(10) .5900(6) 1.1950(6)
C24 .946(2) .5170(10) 1.2389(9)
S1' .9922(4) .9169(3) .7457(3)
C2' .9940(10) 1.0270(10) .8380(10)
C3' 1.0920(10) 1.0250(9) .9100(10)
C4' 1.1710(10) .9341(9) .8956(8)
C5' 1.2870(10) .9011(9) .9529(8)
C6' 1.3240(10) .9670(10) 1.0443(9)
C7' 1.433(2) .9414(9) 1.0961(8)
C8' 1.508(2) .8530(10) 1.0661(9)
C9' 1.4680(10) .7890(10) .9775(9)
C10' 1.4500(10) .8086(9) .9189(9)
C11' 1.3020(10) .7474(9) .8259(9)
C12' 1.1920(10) .7753(9) .7684(9)
C13' 1.1280(10) .8693(9) .8080(8)
C14' 1.1430(10) .7070(10) .6728(9)
O15' 1.0245(9) .7147(7) .6418(6)
N16' 1.2330(10) .6540(8) .6242(7)
C17' 1.1990(10) .6000(10) .5230(10)
C18' 1.272(2) .6420(10) .4500(10)
C19' 1.268(2) .7510(10) .4570(10)
N20' 1.3360(10) .8042(9) .3942(8)
C21' 1.228(2) .7790(10) .2960(10)
C22' 1.344(2) .9100(10) .4260(10)
O23' 1.4940(10) .9915(6) 1.1848(6)
C24' 1.431(2) 1.0820(10) 1.2320(10)
H2A .417 .372 .873
H3A .637 .401 .968
H6A .799 .497 1.083
H8A 1.112 .698 1.102
H9A 1.043 .770 .978
H11A .831 .744 .828
H16A .831 .703 .663
H17A .595 .747 .546
H17B .725 .819 .566
H18A .837 .687 .477
H18B .699 .626 .450
H19A .751 .710 .325
H19B .618 .751 .367
H21A .929 .937 .423
H21B .938 .838 .467
H21C .946 .830 .356
H22A .764 .966 .323
H22B .761 .857 .256
H22C .631 .897 .304
H24A .993 .515 1.229
H24B .854 .532 1.248
H24C .948 .449 1.198
H2A' .924 1.080 .823
H3A' 1.116 1.086 .962
H6A' 1.276 1.030 1.069
H8A' 1.581 .840 1.108
H9A' 1.522 .731 .957
H11A' 1.348 .686 .800
H15A' 1.323 .650 .655
H17A' 1.219 .526 .516
H17B' 1.102 .601 .508
H18A' 1.365 .628 .455
H18B' 1.234 .614 .385
H19A' 1.175 .770 .450
H19B' 1.304 .784 .522
H21A' 1.333 .814 .253
H21B' 1.290 .705 .269
H21C' 1.190 .794 .287
H22A' 1.393 .946 .382
H22B' 1.257 .941 .430
H22C' 1.394 .933 .489
H24A' 1.484 1.107 1.289
H24B' 1.432 1.128 1.188
H24C' 1.343 1.062 1.240

loop_
_geom_bond_atom_site_label_1
_geom_bond_atom_site_label_2
_geom_bond_distance
S1 C2 1.733(14)
S1 C13 1.745(12)
C2 C3 1.36(2)
C3 C4 1.44(2)
C4 C5 1.47(2)
C4 C13 1.40(2)
C5 C6 1.39(2)
C5 C10 1.41(2)
C6 C7 1.37(2)
C7 C8 1.38(2)
C7 O23 1.38(2)
C8 C9 1.38(2)
C9 C10 1.41(2)
C10 C11 1.40(2)
C11 C12 1.40(2)
C12 C13 1.40(2)
C12 C14 1.53(2)
C14 O15 1.235(14)
C14 N16 1.31(2)
N16 C17 1.49(2)
C17 C18 1.41(2)
C18 C19 1.59(2)
C19 N20 1.34(2)
N20 C21 1.39(2)
N20 C22 1.44(2)
O23 C24 1.38(2)
S1' C2' 1.739(13)
S1' C13' 1.740(14)
C2' C3' 1.34(2)
C3' C4' 1.44(2)
C4' C5' 1.47(2)
C4' C13' 1.386(15)
C5' C6' 1.42(2)
C5' C10' 1.40(2)
C6' C7' 1.34(2)
C7' C8' 1.41(2)
C7' O23' 1.379(14)
C8' C9' 1.38(2)
C9' C10' 1.43(2)
C10' C11' 1.44(2)
C11' C12' 1.41(2)
C12' C13' 1.43(2)
C12' C14' 1.50(2)
C14' O15' 1.228(15)
C14' N16' 1.30(2)
N16' C17' 1.475(15)
C17' C18' 1.48(2)
C18' C19' 1.43(2)
C19' N20' 1.42(2)
N20' C21' 1.40(2)
N20' C22' 1.38(2)
O23' C24' 1.43(2)
